data_1518577
loop_
_publ_author_name
'Kumar, N. N. Bhuvan'
'Kuznetsov, Dmitry M.'
'Kutateladze, Andrei G.'

_publ_section_title
;
 Intramolecular Cycloadditions of Photogenerated Azaxylylenes with
 Oxadiazoles Provide Direct Access to Versatile Polyheterocyclic
 Ketopiperazines Containing a Spiro-oxirane Moiety.
;
_journal_issue 3
_journal_name_full 'Organic letters'
_journal_page_first 438
_journal_page_last 441
_journal_paper_doi 10.1021/ol5033909
_journal_volume 17
_journal_year 2015
_chemical_formula_moiety 'C26 H21 N3 O4 S'
_chemical_formula_sum 'C26 H21 N3 O4 S'
_chemical_formula_weight 471.52
_space_group_IT_number 14
_symmetry_cell_setting monoclinic
_symmetry_space_group_name_Hall '-P 2yn'
_symmetry_space_group_name_H-M 'P 1 21/n 1'
_atom_sites_solution_hydrogens geom
_atom_sites_solution_primary direct
_atom_sites_solution_secondary difmap
_audit_creation_method SHELXL-97
_cell_angle_alpha 90.00
_cell_angle_beta 101.6260(10)
_cell_angle_gamma 90.00
_cell_formula_units_Z 4
_cell_length_a 13.7112(3)
_cell_length_b 7.9341(2)
_cell_length_c 22.1644(5)
_cell_measurement_reflns_used 9928
_cell_measurement_temperature 296(2)
_cell_measurement_theta_max 26.17
_cell_measurement_theta_min 2.64
_cell_volume 2361.71(10)
_computing_cell_refinement 'Bruker SAINT'
_computing_data_collection 'Bruker APEX2'
_computing_data_reduction 'Bruker SAINT'
_computing_molecular_graphics 'Bruker SHELXTL'
_computing_publication_material 'Bruker SHELXTL'
_computing_structure_refinement 'SHELXL-97 (Sheldrick, 2008)'
_computing_structure_solution 'SHELXS-97 (Sheldrick, 2008)'
_diffrn_ambient_temperature 296(2)
_diffrn_detector_area_resol_mean 8.33
_diffrn_measured_fraction_theta_full 1.000
_diffrn_measured_fraction_theta_max 1.000
_diffrn_measurement_device_type 'Bruker D8 APEX II Diffractometer'
_diffrn_measurement_method '\f and \w scans'
_diffrn_radiation_monochromator graphite
_diffrn_radiation_source 'fine-focus sealed tube'
_diffrn_radiation_type MoK\a
_diffrn_radiation_wavelength 0.71073
_diffrn_reflns_av_R_equivalents 0.0205
_diffrn_reflns_av_sigmaI/netI 0.0051
_diffrn_reflns_limit_h_max 16
_diffrn_reflns_limit_h_min -16
_diffrn_reflns_limit_k_max 9
_diffrn_reflns_limit_k_min -9
_diffrn_reflns_limit_l_max 27
_diffrn_reflns_limit_l_min -27
_diffrn_reflns_number 130760
_diffrn_reflns_theta_full 25.68
_diffrn_reflns_theta_max 25.68
_diffrn_reflns_theta_min 1.61
_exptl_absorpt_coefficient_mu 0.175
_exptl_absorpt_correction_T_max 0.9559
_exptl_absorpt_correction_T_min 0.8873
_exptl_absorpt_correction_type multi-scan
_exptl_crystal_colour colourless
_exptl_crystal_density_diffrn 1.326
_exptl_crystal_density_method 'not measured'
_exptl_crystal_description Block
_exptl_crystal_F_000 984
_exptl_crystal_size_max 0.70
_exptl_crystal_size_mid 0.50
_exptl_crystal_size_min 0.26
_refine_diff_density_max 0.388
_refine_diff_density_min -0.448
_refine_diff_density_rms 0.041
_refine_ls_extinction_method none
_refine_ls_goodness_of_fit_ref 1.029
_refine_ls_matrix_type full
_refine_ls_number_parameters 308
_refine_ls_number_reflns 4499
_refine_ls_number_restraints 0
_refine_ls_restrained_S_all 1.029
_refine_ls_R_factor_all 0.0411
_refine_ls_R_factor_gt 0.0380
_refine_ls_shift/su_max 0.001
_refine_ls_shift/su_mean 0.000
_refine_ls_structure_factor_coef Fsqd
_refine_ls_weighting_details 'calc w=1/[\s^2^(Fo^2^)+(0.0571P)^2^+0.8546P] where P=(Fo^2^+2Fc^2^)/3'
_refine_ls_weighting_scheme calc
_refine_ls_wR_factor_gt 0.1046
_refine_ls_wR_factor_ref 0.1089
_reflns_number_gt 4149
_reflns_number_total 4499
_reflns_threshold_expression >2sigma(I)
_cod_data_source_file ol5033909_si_001.cif
_cod_data_source_block Compound8
_cod_depositor_comments
;
The following automatic conversions were performed:

'_symmetry_cell_setting' value 'Monoclinic' changed to 'monoclinic'
according to
/home/saulius/struct/COD-crude-data--automatic-downloads/rss-feeds/ACS/lib/dictionaries/cif_core.dic
dictionary named 'cif_core.dic' version 2.4.2 from 2011-04-26.

Automatic conversion script
Id: cif_fix_values 2935 2014-11-11 08:27:57Z andrius 

 Adding full bibliography for 1518573--1518580.cif.
;
_cod_original_sg_symbol_H-M 'P2(1)/n  '
_cod_database_code 1518577

loop_
_symmetry_equiv_pos_as_xyz
'x, y, z'
'-x+1/2, y+1/2, -z+1/2'
'-x, -y, -z'
'x-1/2, -y-1/2, z-1/2'

loop_
_atom_site_label
_atom_site_type_symbol
_atom_site_fract_x
_atom_site_fract_y
_atom_site_fract_z
_atom_site_U_iso_or_equiv
_atom_site_adp_type
_atom_site_occupancy
_atom_site_symmetry_multiplicity
_atom_site_calc_flag
_atom_site_refinement_flags
S1 S 0.78652(4) 1.37952(5) 0.990383(18) 0.05856(16) Uani 1 1 d .
O1 O 0.54334(9) 1.14862(17) 0.85955(5) 0.0555(3) Uani 1 1 d .
O600 O 0.74637(8) 1.06197(12) 0.96617(4) 0.0414(2) Uani 1 1 d .
O3 O 0.79051(11) 0.67264(14) 0.88887(6) 0.0611(3) Uani 1 1 d .
H3 H 0.7760 0.5993 0.9116 0.092 Uiso 1 1 calc R
O4 O 0.78658(9) 0.89342(16) 0.72320(5) 0.0524(3) Uani 1 1 d .
C100 C 0.46962(11) 1.1323(2) 0.73403(7) 0.0463(4) Uani 1 1 d .
H1A H 0.4792 1.1945 0.6980 0.056 Uiso 1 1 calc R
H1B H 0.4456 1.2110 0.7612 0.056 Uiso 1 1 calc R
N15 N 0.56638(8) 1.06569(16) 0.76591(5) 0.0378(3) Uani 1 1 d .
N500 N 0.74384(9) 1.21322(14) 0.88366(5) 0.0364(3) Uani 1 1 d .
H500 H 0.7564 1.2977 0.8621 0.044 Uiso 1 1 calc R
C1 C 0.23550(14) 0.7747(3) 0.67815(10) 0.0710(5) Uani 1 1 d .
H1 H 0.1827 0.7002 0.6663 0.085 Uiso 1 1 calc R
C2 C 0.26295(14) 0.8806(3) 0.63605(10) 0.0676(5) Uani 1 1 d .
H2 H 0.2292 0.8773 0.5952 0.081 Uiso 1 1 calc R
C3 C 0.34063(12) 0.9928(2) 0.65364(8) 0.0554(4) Uani 1 1 d .
H3B H 0.3589 1.0642 0.6245 0.067 Uiso 1 1 calc R
C4 C 0.39131(10) 0.9997(2) 0.71411(7) 0.0430(3) Uani 1 1 d .
C201 C 0.59557(11) 1.08991(19) 0.82668(6) 0.0387(3) Uani 1 1 d .
C6 C 0.70551(10) 1.05484(17) 0.85672(6) 0.0337(3) Uani 1 1 d .
C7 C 0.71956(11) 0.94007(17) 0.91636(6) 0.0372(3) Uani 1 1 d .
C8 C 0.62907(12) 0.84244(19) 0.92548(7) 0.0464(4) Uani 1 1 d .
C9 C 0.58130(16) 0.7345(2) 0.87999(9) 0.0667(5) Uani 1 1 d .
H9 H 0.6038 0.7245 0.8433 0.080 Uiso 1 1 calc R
C10 C 0.49963(19) 0.6409(3) 0.88911(13) 0.0901(8) Uani 1 1 d .
H10 H 0.4674 0.5687 0.8584 0.108 Uiso 1 1 calc R
C11 C 0.4667(2) 0.6550(4) 0.94331(15) 0.0951(8) Uani 1 1 d .
H11 H 0.4117 0.5933 0.9491 0.114 Uiso 1 1 calc R
C12 C 0.75785(11) 1.21645(18) 0.94447(6) 0.0374(3) Uani 1 1 d .
C13 C 0.5142(2) 0.7591(3) 0.98876(13) 0.0863(7) Uani 1 1 d .
H301 H 0.4919 0.7674 1.0256 0.104 Uiso 1 1 calc R
C14 C 0.59575(15) 0.8528(2) 0.98029(9) 0.0603(5) Uani 1 1 d .
H14 H 0.6282 0.9230 1.0116 0.072 Uiso 1 1 calc R
C15 C 0.81295(12) 0.82402(19) 0.92252(6) 0.0440(3) Uani 1 1 d .
H15 H 0.8366 0.7962 0.9661 0.053 Uiso 1 1 calc R
C16 C 0.89574(11) 0.90658(19) 0.89870(6) 0.0417(3) Uani 1 1 d .
C17 C 0.99526(13) 0.8988(2) 0.92815(8) 0.0559(4) Uani 1 1 d .
H17 H 1.0127 0.8479 0.9666 0.067 Uiso 1 1 calc R
C18 C 1.06792(13) 0.9657(3) 0.90091(9) 0.0635(5) Uani 1 1 d .
H300 H 1.1343 0.9603 0.9210 0.076 Uiso 1 1 calc R
C19 C 1.04297(13) 1.0410(2) 0.84380(9) 0.0571(4) Uani 1 1 d .
H19 H 1.0926 1.0863 0.8256 0.069 Uiso 1 1 calc R
C20 C 0.94471(12) 1.0496(2) 0.81350(7) 0.0451(3) Uani 1 1 d .
H20 H 0.9278 1.0998 0.7749 0.054 Uiso 1 1 calc R
C21 C 0.87196(10) 0.98270(17) 0.84123(6) 0.0368(3) Uani 1 1 d .
N14 N 0.76774(8) 0.99655(15) 0.81449(5) 0.0341(2) Uani 1 1 d .
C200 C 0.73295(11) 0.95662(17) 0.75479(6) 0.0360(3) Uani 1 1 d .
C24 C 0.62756(11) 0.9966(2) 0.72633(6) 0.0413(3) Uani 1 1 d .
H24A H 0.6278 1.0758 0.6930 0.050 Uiso 1 1 calc R
H24B H 0.5962 0.8940 0.7081 0.050 Uiso 1 1 calc R
C25 C 0.36380(13) 0.8906(2) 0.75639(8) 0.0543(4) Uani 1 1 d .
H25 H 0.3977 0.8927 0.7972 0.065 Uiso 1 1 calc R
C26 C 0.28662(14) 0.7788(3) 0.73858(10) 0.0683(5) Uani 1 1 d .
H26 H 0.2688 0.7058 0.7674 0.082 Uiso 1 1 calc R

loop_
_atom_site_aniso_label
_atom_site_aniso_U_11
_atom_site_aniso_U_22
_atom_site_aniso_U_33
_atom_site_aniso_U_23
_atom_site_aniso_U_13
_atom_site_aniso_U_12
S1 0.0999(4) 0.0365(2) 0.0346(2) -0.00670(15) 0.0025(2) -0.0040(2)
O1 0.0551(7) 0.0702(8) 0.0445(6) -0.0004(5) 0.0180(5) 0.0132(6)
O600 0.0679(7) 0.0325(5) 0.0230(4) 0.0005(4) 0.0072(4) 0.0003(5)
O3 0.1023(10) 0.0317(6) 0.0573(7) -0.0026(5) 0.0347(7) 0.0002(6)
O4 0.0583(7) 0.0629(7) 0.0348(5) -0.0170(5) 0.0064(5) 0.0121(5)
C100 0.0440(8) 0.0445(8) 0.0471(8) 0.0079(7) 0.0013(6) 0.0026(6)
N15 0.0384(6) 0.0408(6) 0.0329(6) 0.0033(5) 0.0041(5) -0.0020(5)
N500 0.0549(7) 0.0287(6) 0.0254(5) 0.0013(4) 0.0080(5) -0.0012(5)
C1 0.0431(9) 0.0750(13) 0.0918(15) -0.0041(11) 0.0062(9) -0.0131(9)
C2 0.0519(10) 0.0789(14) 0.0630(11) 0.0003(10) -0.0100(8) -0.0033(9)
C3 0.0500(9) 0.0638(11) 0.0479(9) 0.0094(8) -0.0010(7) -0.0006(8)
C4 0.0353(7) 0.0482(8) 0.0443(8) 0.0045(7) 0.0055(6) 0.0048(6)
C201 0.0451(8) 0.0372(7) 0.0342(7) 0.0037(6) 0.0094(6) -0.0004(6)
C6 0.0463(7) 0.0311(7) 0.0240(6) 0.0006(5) 0.0077(5) 0.0005(5)
C7 0.0551(8) 0.0318(7) 0.0244(6) 0.0005(5) 0.0077(5) -0.0004(6)
C8 0.0593(9) 0.0370(8) 0.0434(8) 0.0113(6) 0.0114(7) -0.0011(7)
C9 0.0854(13) 0.0541(11) 0.0561(10) 0.0072(8) 0.0035(9) -0.0224(10)
C10 0.0926(16) 0.0684(14) 0.0982(18) 0.0176(13) -0.0074(14) -0.0331(12)
C11 0.0832(16) 0.0817(17) 0.124(2) 0.0347(17) 0.0297(15) -0.0196(13)
C12 0.0496(8) 0.0333(7) 0.0284(6) 0.0014(5) 0.0060(5) 0.0028(6)
C13 0.0958(17) 0.0734(15) 0.1050(18) 0.0263(14) 0.0565(15) 0.0013(13)
C14 0.0775(12) 0.0507(10) 0.0599(10) 0.0118(8) 0.0307(9) 0.0022(9)
C15 0.0659(9) 0.0353(7) 0.0301(6) 0.0041(6) 0.0082(6) 0.0086(7)
C16 0.0529(8) 0.0376(7) 0.0321(7) -0.0023(6) 0.0022(6) 0.0078(6)
C17 0.0599(10) 0.0604(10) 0.0407(8) -0.0018(7) -0.0058(7) 0.0125(8)
C18 0.0477(9) 0.0732(12) 0.0621(11) -0.0094(10) -0.0070(8) 0.0021(9)
C19 0.0479(9) 0.0565(10) 0.0661(11) -0.0061(8) 0.0094(8) -0.0062(8)
C20 0.0499(8) 0.0409(8) 0.0439(8) -0.0007(6) 0.0078(6) -0.0012(6)
C21 0.0443(7) 0.0327(7) 0.0316(6) -0.0044(5) 0.0031(5) 0.0025(6)
N14 0.0409(6) 0.0358(6) 0.0247(5) -0.0019(4) 0.0046(4) 0.0009(5)
C200 0.0492(8) 0.0314(7) 0.0266(6) -0.0034(5) 0.0057(5) -0.0012(6)
C24 0.0464(8) 0.0462(8) 0.0291(6) -0.0036(6) 0.0021(6) -0.0037(6)
C25 0.0507(9) 0.0631(11) 0.0496(9) 0.0071(8) 0.0113(7) -0.0038(8)
C26 0.0571(10) 0.0750(13) 0.0767(13) 0.0098(11) 0.0223(9) -0.0140(9)

loop_
_atom_type_symbol
_atom_type_description
_atom_type_scat_dispersion_real
_atom_type_scat_dispersion_imag
_atom_type_scat_source
C C 0.0033 0.0016 'International Tables Vol C Tables 4.2.6.8 and 6.1.1.4'
H H 0.0000 0.0000 'International Tables Vol C Tables 4.2.6.8 and 6.1.1.4'
N N 0.0061 0.0033 'International Tables Vol C Tables 4.2.6.8 and 6.1.1.4'
O O 0.0106 0.0060 'International Tables Vol C Tables 4.2.6.8 and 6.1.1.4'
S S 0.1246 0.1234 'International Tables Vol C Tables 4.2.6.8 and 6.1.1.4'

loop_
_geom_angle_atom_site_label_1
_geom_angle_atom_site_label_2
_geom_angle_atom_site_label_3
_geom_angle
C12 O600 C7 111.44(10)
C15 O3 H3 109.5
N15 C100 C4 114.29(12)
N15 C100 H1A 108.7
C4 C100 H1A 108.7
N15 C100 H1B 108.7
C4 C100 H1B 108.7
H1A C100 H1B 107.6
C201 N15 C24 125.10(12)
C201 N15 C100 119.32(12)
C24 N15 C100 115.12(11)
C12 N500 C6 113.84(11)
C12 N500 H500 123.1
C6 N500 H500 123.1
C2 C1 C26 119.50(18)
C2 C1 H1 120.2
C26 C1 H1 120.2
C1 C2 C3 120.46(18)
C1 C2 H2 119.8
C3 C2 H2 119.8
C4 C3 C2 120.51(17)
C4 C3 H3B 119.7
C2 C3 H3B 119.7
C3 C4 C25 118.69(16)
C3 C4 C100 120.16(14)
C25 C4 C100 120.99(14)
O1 C201 N15 124.49(14)
O1 C201 C6 116.93(12)
N15 C201 C6 118.38(12)
N500 C6 N14 109.22(11)
N500 C6 C201 105.28(11)
N14 C6 C201 115.16(10)
N500 C6 C7 100.50(10)
N14 C6 C7 111.32(11)
C201 C6 C7 114.01(11)
O600 C7 C8 109.11(11)
O600 C7 C15 104.36(11)
C8 C7 C15 111.55(12)
O600 C7 C6 102.72(10)
C8 C7 C6 116.19(12)
C15 C7 C6 111.82(11)
C9 C8 C14 119.03(17)
C9 C8 C7 120.07(15)
C14 C8 C7 120.82(15)
C8 C9 C10 120.1(2)
C8 C9 H9 120.0
C10 C9 H9 120.0
C11 C10 C9 120.0(2)
C11 C10 H10 120.0
C9 C10 H10 120.0
C13 C11 C10 120.3(2)
C13 C11 H11 119.9
C10 C11 H11 119.9
N500 C12 O600 110.20(12)
N500 C12 S1 127.84(11)
O600 C12 S1 121.96(10)
C11 C13 C14 120.2(2)
C11 C13 H301 119.9
C14 C13 H301 119.9
C8 C14 C13 120.3(2)
C8 C14 H14 119.8
C13 C14 H14 119.8
O3 C15 C16 106.60(12)
O3 C15 C7 111.55(13)
C16 C15 C7 112.24(12)
O3 C15 H15 108.8
C16 C15 H15 108.8
C7 C15 H15 108.8
C21 C16 C17 118.50(15)
C21 C16 C15 117.37(13)
C17 C16 C15 123.89(14)
C18 C17 C16 120.49(16)
C18 C17 H17 119.8
C16 C17 H17 119.8
C17 C18 C19 120.26(16)
C17 C18 H300 119.9
C19 C18 H300 119.9
C18 C19 C20 120.34(17)
C18 C19 H19 119.8
C20 C19 H19 119.8
C21 C20 C19 119.14(15)
C21 C20 H20 120.4
C19 C20 H20 120.4
C20 C21 C16 121.27(14)
C20 C21 N14 122.38(12)
C16 C21 N14 116.24(13)
C200 N14 C21 120.78(11)
C200 N14 C6 124.38(11)
C21 N14 C6 114.84(10)
O4 C200 N14 121.58(13)
O4 C200 C24 119.32(12)
N14 C200 C24 119.06(12)
N15 C24 C200 117.25(11)
N15 C24 H24A 108.0
C200 C24 H24A 108.0
N15 C24 H24B 108.0
C200 C24 H24B 108.0
H24A C24 H24B 107.2
C26 C25 C4 120.53(17)
C26 C25 H25 119.7
C4 C25 H25 119.7
C25 C26 C1 120.29(19)
C25 C26 H26 119.9
C1 C26 H26 119.9

loop_
_geom_bond_atom_site_label_1
_geom_bond_atom_site_label_2
_geom_bond_distance
S1 C12 1.6440(14)
O1 C201 1.2128(18)
O600 C12 1.3375(17)
O600 C7 1.4580(16)
O3 C15 1.4146(18)
O3 H3 0.8200
O4 C200 1.2206(17)
C100 N15 1.4700(18)
C100 C4 1.504(2)
C100 H1A 0.9700
C100 H1B 0.9700
N15 C201 1.3394(18)
N15 C24 1.4389(18)
N500 C12 1.3228(16)
N500 C6 1.4441(17)
N500 H500 0.8600
C1 C2 1.364(3)
C1 C26 1.381(3)
C1 H1 0.9300
C2 C3 1.383(3)
C2 H2 0.9300
C3 C4 1.381(2)
C3 H3B 0.9300
C4 C25 1.383(2)
C201 C6 1.546(2)
C6 N14 1.4629(17)
C6 C7 1.5846(17)
C7 C8 1.510(2)
C7 C15 1.561(2)
C8 C9 1.383(2)
C8 C14 1.384(2)
C9 C10 1.392(3)
C9 H9 0.9300
C10 C11 1.371(4)
C10 H10 0.9300
C11 C13 1.363(4)
C11 H11 0.9300
C13 C14 1.386(3)
C13 H301 0.9300
C14 H14 0.9300
C15 C16 1.496(2)
C15 H15 0.9800
C16 C21 1.388(2)
C16 C17 1.390(2)
C17 C18 1.372(3)
C17 H17 0.9300
C18 C19 1.379(3)
C18 H300 0.9300
C19 C20 1.381(2)
C19 H19 0.9300
C20 C21 1.379(2)
C20 H20 0.9300
C21 N14 1.4366(18)
N14 C200 1.3507(17)
C200 C24 1.490(2)
C24 H24A 0.9700
C24 H24B 0.9700
C25 C26 1.376(3)
C25 H25 0.9300
C26 H26 0.9300
